data_4060687
loop_
_publ_author_name
' Toshiyuki Oshiki '

_publ_section_title
;
Preparation, Structural Characterization, and Reactions of Tantalum-Alkyne
Complexes
;
_journal_name_full Organometallics
_journal_year 2003
_chemical_formula_sum 'C38 H62 N4 Si2 Yb'
_chemical_formula_weight 804.14
_space_group_IT_number 122
_symmetry_cell_setting tetragonal
_symmetry_space_group_name_Hall 'I -4 2bw'
_symmetry_space_group_name_H-M 'I -4 2 d'
_cell_angle_alpha 90.00
_cell_angle_beta 90.00
_cell_angle_gamma 90.00
_cell_formula_units_Z 8
_cell_length_a 23.296(7)
_cell_length_b 23.296(7)
_cell_length_c 14.964(4)
_cell_measurement_temperature 293(2)
_cell_volume 8121(4)
_diffrn_ambient_temperature 293(2)
_exptl_crystal_density_diffrn 1.315
_cod_depositor_comments
;
The following automatic conversions were performed:
'_symmetry_cell_setting' value 'Tetragonal' changed to 'tetragonal'
according to '/home/saulius/struct/CIF-dictionaries/cif_core.dic'
dictionary named 'cif_core.dic' version 2.4.1 from 2010-06-29.

Automatic conversion script
Id: cif_fix_enum 1527 2010-12-29 10:47:43Z saulius 
;
_cod_database_code 4060687

loop_
_symmetry_equiv_pos_as_xyz
'x, y, z'
'-x, -y, z'
'y, -x, -z'
'-y, x, -z'
'-x+1/2, y, -z+3/4'
'x+1/2, -y, -z+3/4'
'-y+1/2, -x, z+3/4'
'y+1/2, x, z+3/4'
'x+1/2, y+1/2, z+1/2'
'-x+1/2, -y+1/2, z+1/2'
'y+1/2, -x+1/2, -z+1/2'
'-y+1/2, x+1/2, -z+1/2'
'-x+1, y+1/2, -z+5/4'
'x+1, -y+1/2, -z+5/4'
'-y+1, -x+1/2, z+5/4'
'y+1, x+1/2, z+5/4'

loop_
_atom_site_label
_atom_site_type_symbol
_atom_site_fract_x
_atom_site_fract_y
_atom_site_fract_z
_atom_site_U_iso_or_equiv
_atom_site_adp_type
_atom_site_occupancy
_atom_site_symmetry_multiplicity
_atom_site_calc_flag
_atom_site_refinement_flags
_atom_site_disorder_assembly
_atom_site_disorder_group
Yb Yb 0.53643(3) 0.2500 0.6250 0.0399(2) Uani 1 2 d S . .
Si Si 0.59186(17) 0.22962(17) 0.3553(2) 0.0630(10) Uani 1 1 d . . .
N1 N 0.4590(4) 0.3281(5) 0.6761(7) 0.055(3) Uani 1 1 d . . .
N2 N 0.5989(5) 0.1598(5) 0.3910(8) 0.069(3) Uani 1 1 d . . .
H2A H 0.5924 0.1554 0.4471 0.083 Uiso 1 1 calc R . .
C1 C 0.6010(5) 0.3448(5) 0.5633(8) 0.048(3) Uani 1 1 d . . .
C2 C 0.6359(5) 0.3752(6) 0.6200(11) 0.055(3) Uani 1 1 d . . .
H2B H 0.6202 0.4048 0.6539 0.066 Uiso 1 1 calc R . .
C3 C 0.6933(5) 0.3631(6) 0.6277(12) 0.065(3) Uani 1 1 d . . .
H3A H 0.7166 0.3855 0.6641 0.078 Uiso 1 1 calc R . .
C4 C 0.7167(5) 0.3164(6) 0.5804(9) 0.058(3) Uani 1 1 d . . .
H4A H 0.7551 0.3070 0.5887 0.070 Uiso 1 1 calc R . .
C5 C 0.6841(5) 0.2846(5) 0.5220(8) 0.048(3) Uani 1 1 d . . .
H5A H 0.7001 0.2546 0.4894 0.057 Uiso 1 1 calc R . .
C6 C 0.6249(6) 0.2991(5) 0.5133(7) 0.048(3) Uani 1 1 d . . .
C7 C 0.5802(5) 0.2769(5) 0.4549(8) 0.048(3) Uani 1 1 d . . .
C8 C 0.5315(5) 0.3125(5) 0.4690(7) 0.050(3) Uani 1 1 d . . .
H8A H 0.4980 0.3139 0.4293 0.060 Uiso 1 1 calc R . .
C9 C 0.5432(5) 0.3527(5) 0.5352(8) 0.051(3) Uani 1 1 d . . .
C10 C 0.5024(7) 0.3966(6) 0.5714(10) 0.063(4) Uani 1 1 d . . .
H10A H 0.4684 0.3979 0.5340 0.076 Uiso 1 1 calc R . .
H10B H 0.5204 0.4342 0.5694 0.076 Uiso 1 1 calc R . .
C11 C 0.4848(7) 0.3832(7) 0.6675(10) 0.065(4) Uani 1 1 d . . .
H11A H 0.5185 0.3850 0.7056 0.078 Uiso 1 1 calc R . .
H11B H 0.4579 0.4122 0.6880 0.078 Uiso 1 1 calc R . .
C12 C 0.4460(7) 0.3219(8) 0.7745(10) 0.073(4) Uani 1 1 d . . .
H12A H 0.4182 0.3502 0.7918 0.110 Uiso 1 1 calc R . .
H12B H 0.4806 0.3274 0.8083 0.110 Uiso 1 1 calc R . .
H12C H 0.4310 0.2843 0.7859 0.110 Uiso 1 1 calc R . .
C13 C 0.4058(5) 0.3257(7) 0.6266(13) 0.073(4) Uani 1 1 d . . .
H13A H 0.3802 0.3548 0.6483 0.109 Uiso 1 1 calc R . .
H13B H 0.3885 0.2886 0.6344 0.109 Uiso 1 1 calc R . .
H13C H 0.4134 0.3321 0.5644 0.109 Uiso 1 1 calc R . .
C14 C 0.5300(8) 0.2386(8) 0.2789(9) 0.086(5) Uani 1 1 d . . .
H14A H 0.5352 0.2146 0.2273 0.129 Uiso 1 1 calc R . .
H14B H 0.5274 0.2779 0.2605 0.129 Uiso 1 1 calc R . .
H14C H 0.4953 0.2278 0.3093 0.129 Uiso 1 1 calc R . .
C15 C 0.6558(7) 0.2544(10) 0.2911(12) 0.105(6) Uani 1 1 d . . .
H15A H 0.6613 0.2301 0.2401 0.157 Uiso 1 1 calc R . .
H15B H 0.6892 0.2528 0.3286 0.157 Uiso 1 1 calc R . .
H15C H 0.6498 0.2932 0.2715 0.157 Uiso 1 1 calc R . .
C16 C 0.6134(9) 0.1078(8) 0.3462(10) 0.090(6) Uani 1 1 d . . .
C17 C 0.585(2) 0.0583(9) 0.383(2) 0.30(3) Uani 1 1 d . . .
H17A H 0.5897 0.0577 0.4466 0.447 Uiso 1 1 calc R . .
H17B H 0.6008 0.0241 0.3575 0.447 Uiso 1 1 calc R . .
H17C H 0.5445 0.0602 0.3691 0.447 Uiso 1 1 calc R . .
C18 C 0.6011(16) 0.1086(15) 0.2471(16) 0.174(14) Uani 1 1 d . . .
H18A H 0.6187 0.1418 0.2207 0.261 Uiso 1 1 calc R . .
H18B H 0.5604 0.1100 0.2377 0.261 Uiso 1 1 calc R . .
H18C H 0.6164 0.0746 0.2201 0.261 Uiso 1 1 calc R . .
C19 C 0.6800(16) 0.1016(15) 0.350(3) 0.213(19) Uiso 1 1 d . . .
H19A H 0.6975 0.1352 0.3245 0.320 Uiso 1 1 calc R . .
H19B H 0.6915 0.0684 0.3162 0.320 Uiso 1 1 calc R . .
H19C H 0.6921 0.0974 0.4107 0.320 Uiso 1 1 calc R . .

loop_
_atom_site_aniso_label
_atom_site_aniso_U_11
_atom_site_aniso_U_22
_atom_site_aniso_U_33
_atom_site_aniso_U_23
_atom_site_aniso_U_13
_atom_site_aniso_U_12
Yb 0.0380(3) 0.0470(4) 0.0348(3) -0.0003(3) 0.000 0.000
Si 0.061(2) 0.084(3) 0.045(2) -0.0147(17) 0.0111(16) -0.0158(17)
N1 0.045(5) 0.073(7) 0.047(5) 0.010(5) -0.004(5) -0.003(5)
N2 0.074(7) 0.079(7) 0.054(7) -0.032(6) 0.014(6) -0.006(6)
C1 0.051(6) 0.046(6) 0.047(6) -0.005(5) 0.011(6) -0.012(5)
C2 0.058(6) 0.067(7) 0.041(5) 0.004(8) 0.013(8) 0.001(5)
C3 0.068(7) 0.072(8) 0.056(6) 0.002(9) 0.002(9) -0.024(6)
C4 0.038(6) 0.066(8) 0.070(8) 0.016(7) -0.003(6) 0.009(6)
C5 0.040(6) 0.052(6) 0.052(6) 0.008(6) 0.005(6) -0.001(5)
C6 0.060(7) 0.046(6) 0.039(6) -0.002(5) 0.017(6) -0.018(5)
C7 0.049(7) 0.055(7) 0.040(6) 0.002(5) -0.002(5) -0.012(5)
C8 0.047(6) 0.063(7) 0.040(5) 0.006(5) 0.005(6) 0.004(6)
C9 0.055(7) 0.056(7) 0.043(6) 0.009(5) 0.012(6) 0.015(6)
C10 0.070(9) 0.042(7) 0.076(9) 0.004(7) 0.015(8) 0.017(6)
C11 0.068(9) 0.074(10) 0.054(7) -0.014(7) -0.003(7) 0.024(7)
C12 0.066(9) 0.098(11) 0.055(7) 0.006(8) 0.024(7) 0.002(8)
C13 0.063(7) 0.094(10) 0.062(7) -0.003(10) 0.010(10) 0.032(7)
C14 0.118(13) 0.096(13) 0.043(6) 0.003(8) -0.002(9) 0.006(12)
C15 0.116(13) 0.111(13) 0.088(10) -0.035(13) 0.052(10) -0.034(13)
C16 0.115(14) 0.091(12) 0.064(10) -0.033(9) -0.011(9) 0.027(10)
C17 0.64(9) 0.063(11) 0.19(3) -0.02(2) 0.21(5) -0.05(3)
C18 0.28(4) 0.17(3) 0.071(11) -0.060(16) 0.01(2) -0.01(3)

loop_
_geom_bond_atom_site_label_1
_geom_bond_atom_site_label_2
_geom_bond_distance
_geom_bond_site_symmetry_2
_geom_bond_publ_flag
Yb N1 2.673(11) 14_455 ?
Yb N1 2.673(11) . ?
Yb C9 2.749(12) 14_455 ?
Yb C9 2.749(12) . ?
Yb C8 2.753(11) 14_455 ?
Yb C8 2.753(11) . ?
Yb C7 2.813(12) 14_455 ?
Yb C7 2.813(12) . ?
Yb C1 2.827(11) 14_455 ?
Yb C1 2.827(11) . ?
Yb C6 2.890(10) 14_455 ?
Yb C6 2.890(10) . ?
Si N2 1.719(13) . ?
Si C14 1.851(15) . ?
Si C15 1.864(15) . ?
Si C7 1.872(13) . ?
N1 C11 1.423(19) . ?
N1 C13 1.444(17) . ?
N1 C12 1.510(17) . ?
N2 C16 1.426(19) . ?
C1 C2 1.372(18) . ?
C1 C6 1.416(16) . ?
C1 C9 1.424(18) . ?
C2 C3 1.372(17) . ?
C3 C4 1.407(19) . ?
C4 C5 1.375(17) . ?
C5 C6 1.425(17) . ?
C6 C7 1.456(16) . ?
C7 C8 1.422(17) . ?
C8 C9 1.392(17) . ?
C9 C10 1.497(18) . ?
C10 C11 1.529(19) . ?
C16 C17 1.44(3) . ?
C16 C18 1.51(3) . ?
C16 C19 1.56(4) . ?
